data_2240674
loop_
_publ_author_name
'Eya'ane Meva, Fran\,cois'
'Schaarschmidt, Dieter'
'R\"uffer, Tobias'

_publ_section_title
;
 Crystal structure of an unknown solvate of
 bis(tetra-<i>n</i>-butylammonium)
 [<i>N</i>,<i>N</i>'-(4-trifluoromethyl-1,2-phenylene)bis(oxamato)-\k^4^<i>O</i>,<i>N</i>,<i>N</i>',<i>O</i>']nickelate(II)
;
_journal_issue 6
_journal_name_full 'Acta Crystallographica Section E'
_journal_page_first 578
_journal_page_last 581
_journal_paper_doi 10.1107/S205698901500835X
_journal_volume 71
_journal_year 2015
_chemical_formula_iupac '(C16 H36 N)2 [Ni (C11 H3 F3 N2 O6)]'
_chemical_formula_moiety '2(C16 H36 N +), C11 H3 F3 N2 Ni O6 2-'
_chemical_formula_sum 'C43 H75 F3 N4 Ni O6'
_chemical_formula_weight 859.78
_chemical_name_systematic
;Bis(tetra-<i>n</i>-butylammonium)
[<i>N</i>,<i>N</i>'-(4-trifluoromethyl-1,2-phenylene)bis(oxamato)-\k^4^<i>O</i>,<i>N</i>,<i>N</i>',<i>O</i>']nickelate(II)
;
_space_group_crystal_system monoclinic
_space_group_IT_number 15
_space_group_name_Hall '-C 2yc'
_space_group_name_H-M_alt 'C 1 2/c 1'
_symmetry_space_group_name_Hall '-C 2yc'
_symmetry_space_group_name_H-M 'C 1 2/c 1'
_atom_sites_solution_hydrogens geom
_audit_creation_method SHELXL-2013
_cell_angle_alpha 90
_cell_angle_beta 92.136(2)
_cell_angle_gamma 90
_cell_formula_units_Z 4
_cell_length_a 19.5285(3)
_cell_length_b 17.3370(3)
_cell_length_c 14.1484(3)
_cell_measurement_reflns_used 5954
_cell_measurement_temperature 110
_cell_measurement_theta_max 60.3930
_cell_measurement_theta_min 4.5270
_cell_volume 4786.83(15)
_computing_cell_refinement
;
CrysAlis RED (Oxford Diffraction, 2006)
;
_computing_data_collection
;
CrysAlis CCD (Oxford Diffraction, 2006)
;
_computing_data_reduction
;
CrysAlis RED (Oxford Diffraction, 2006)
;
_computing_molecular_graphics
;
ORTEP-3 for Windows (Farrugia, 2012), SHELXTL (Sheldrick, 2008)
and PLATON
(Spek, 2009)
;
_computing_publication_material
;
WinGX (Farrugia, 2012), publCIF (Westrip, 2010) and
<i>SQUEEZE</i> (Spek, 2015)
;
_computing_structure_refinement
;
SHELXL2013 (Sheldrick, 2015<i>b</i>)
;
_computing_structure_solution
;
<i>SHELXT</i> (Sheldrick, 2015<i>a</i>)
;
_diffrn_ambient_temperature 110
_diffrn_measured_fraction_theta_full 0.982
_diffrn_measured_fraction_theta_max 0.983
_diffrn_measurement_device_type 'Oxford Gemini S'
_diffrn_measurement_method '\w scans'
_diffrn_radiation_type CuK\a
_diffrn_radiation_wavelength 1.54184
_diffrn_reflns_av_R_equivalents 0.0232
_diffrn_reflns_limit_h_max 21
_diffrn_reflns_limit_h_min -21
_diffrn_reflns_limit_k_max 19
_diffrn_reflns_limit_k_min -19
_diffrn_reflns_limit_l_max 15
_diffrn_reflns_limit_l_min -15
_diffrn_reflns_number 15600
_diffrn_reflns_theta_full 60.500
_diffrn_reflns_theta_max 60.470
_diffrn_reflns_theta_min 3.410
_diffrn_standards_decay_% 0
_diffrn_standards_interval_count 25
_diffrn_standards_interval_time 50
_diffrn_standards_number 2
_exptl_absorpt_coefficient_mu 1.060
_exptl_absorpt_correction_T_max 1.00000
_exptl_absorpt_correction_T_min 0.80658
_exptl_absorpt_correction_type multi-scan
_exptl_absorpt_process_details
;
(<i>CrysAlis RED</i>; Oxford Diffraction, 2006)
;
_exptl_crystal_colour orange
_exptl_crystal_density_diffrn 1.193
_exptl_crystal_description block
_exptl_crystal_F_000 1856
_exptl_crystal_size_max 0.1
_exptl_crystal_size_mid 0.08
_exptl_crystal_size_min 0.06
_refine_diff_density_max 0.321
_refine_diff_density_min -0.203
_refine_ls_extinction_method none
_refine_ls_goodness_of_fit_ref 1.088
_refine_ls_hydrogen_treatment constr
_refine_ls_matrix_type full
_refine_ls_number_parameters 277
_refine_ls_number_reflns 3545
_refine_ls_number_restraints 0
_refine_ls_restrained_S_all 1.088
_refine_ls_R_factor_all 0.0416
_refine_ls_R_factor_gt 0.0360
_refine_ls_shift/su_max 0.001
_refine_ls_shift/su_mean 0.000
_refine_ls_structure_factor_coef Fsqd
_refine_ls_weighting_details 'w=1/[\s^2^(Fo^2^)+(0.0577P)^2^+2.8029P] where P=(Fo^2^+2Fc^2^)/3'
_refine_ls_weighting_scheme calc
_refine_ls_wR_factor_gt 0.0986
_refine_ls_wR_factor_ref 0.1018
_reflns_number_gt 3142
_reflns_number_total 3545
_reflns_threshold_expression I>2\s(I)
_cod_data_source_file wm5144sup1.cf
_cod_data_source_block I
_cod_database_code 2240674
_shelx_space_group_comment
;
The symmetry employed for this shelxl refinement is uniquely defined
by the following loop, which should always be used as a source of
symmetry information in preference to the above space-group names.
They are only intended as comments.
;
_shelxl_version_number .2013

loop_
_space_group_symop_operation_xyz
'x, y, z'
'-x, y, -z+1/2'
'x+1/2, y+1/2, z'
'-x+1/2, y+1/2, -z+1/2'
'-x, -y, -z'
'x, -y, z-1/2'
'-x+1/2, -y+1/2, -z'
'x+1/2, -y+1/2, z-1/2'

loop_
_atom_site_type_symbol
_atom_site_label
_atom_site_fract_x
_atom_site_fract_y
_atom_site_fract_z
_atom_site_U_iso_or_equiv
_atom_site_adp_type
_atom_site_calc_flag
_atom_site_occupancy
C C1 0.88594(10) 0.35368(11) 0.65544(14) 0.0356(5) Uani d 1
C C2 0.88021(10) 0.44362(12) 0.65187(14) 0.0370(5) Uani d 1
C C3 0.96883(10) 0.25942(11) 0.72161(15) 0.0371(4) Uani d 1
C C4 0.94040(11) 0.18979(12) 0.69174(16) 0.0454(5) Uani d 1
H H4 0.9011 0.1893 0.6525 0.055 Uiso calc 1
C C5 0.97086(14) 0.12088(13) 0.72067(18) 0.0566(6) Uani d 1
H H5 0.9519 0.0743 0.7004 0.068 Uiso calc 0.5
C C7 0.68930(10) 0.16654(11) 0.76809(14) 0.0363(4) Uani d 1
H H7A 0.6668 0.2105 0.7958 0.044 Uiso calc 1
H H7B 0.6729 0.1207 0.7993 0.044 Uiso calc 1
C C8 0.76537(10) 0.17349(11) 0.79037(14) 0.0386(5) Uani d 1
H H8A 0.7821 0.2220 0.7661 0.046 Uiso calc 1
H H8B 0.7895 0.1319 0.7600 0.046 Uiso calc 1
C C9 0.77901(12) 0.16984(13) 0.89696(15) 0.0466(5) Uani d 1
H H9A 0.7528 0.2100 0.9267 0.056 Uiso calc 1
H H9B 0.7631 0.1206 0.9201 0.056 Uiso calc 1
C C10 0.85411(13) 0.17956(14) 0.92587(17) 0.0567(6) Uani d 1
H H10A 0.8596 0.1768 0.9935 0.085 Uiso calc 1
H H10B 0.8699 0.2288 0.9045 0.085 Uiso calc 1
H H10C 0.8803 0.1393 0.8979 0.085 Uiso calc 1
C C11 0.68357(10) 0.23650(11) 0.61193(14) 0.0356(4) Uani d 1
H H11A 0.7321 0.2469 0.6224 0.043 Uiso calc 1
H H11B 0.6756 0.2277 0.5447 0.043 Uiso calc 1
C C12 0.64405(11) 0.30812(11) 0.63902(16) 0.0412(5) Uani d 1
H H12A 0.6507 0.3180 0.7062 0.049 Uiso calc 1
H H12B 0.5955 0.3006 0.6252 0.049 Uiso calc 1
C C13 0.67014(11) 0.37655(12) 0.58245(17) 0.0466(5) Uani d 1
H H13A 0.7196 0.3798 0.5912 0.056 Uiso calc 1
H H13B 0.6596 0.3679 0.5157 0.056 Uiso calc 1
C C14 0.63858(16) 0.45253(15) 0.6120(2) 0.0789(9) Uani d 1
H H14A 0.6558 0.4935 0.5739 0.118 Uiso calc 1
H H14B 0.6503 0.4623 0.6774 0.118 Uiso calc 1
H H14C 0.5897 0.4498 0.6032 0.118 Uiso calc 1
C C15 0.59008(10) 0.14707(11) 0.66235(14) 0.0358(4) Uani d 1
H H15A 0.5822 0.1001 0.6975 0.043 Uiso calc 1
H H15B 0.5684 0.1889 0.6956 0.043 Uiso calc 1
C C16 0.55475(10) 0.13920(11) 0.56594(14) 0.0378(5) Uani d 1
H H16A 0.5698 0.0922 0.5358 0.045 Uiso calc 1
H H16B 0.5668 0.1825 0.5265 0.045 Uiso calc 1
C C17 0.47760(10) 0.13688(13) 0.57613(16) 0.0445(5) Uani d 1
H H17A 0.4669 0.0999 0.6248 0.053 Uiso calc 1
H H17B 0.4622 0.1872 0.5966 0.053 Uiso calc 1
C C18 0.43874(11) 0.11520(15) 0.48520(17) 0.0532(6) Uani d 1
H H18A 0.3905 0.1147 0.4958 0.080 Uiso calc 1
H H18B 0.4529 0.0649 0.4653 0.080 Uiso calc 1
H H18C 0.4483 0.1522 0.4370 0.080 Uiso calc 1
C C19 0.70443(10) 0.09850(10) 0.61375(14) 0.0348(4) Uani d 1
H H19A 0.6871 0.0961 0.5487 0.042 Uiso calc 1
H H19B 0.7526 0.1121 0.6128 0.042 Uiso calc 1
C C20 0.69831(11) 0.01936(11) 0.65738(15) 0.0390(5) Uani d 1
H H20A 0.6509 0.0027 0.6530 0.047 Uiso calc 1
H H20B 0.7124 0.0217 0.7238 0.047 Uiso calc 1
C C21 0.74277(12) -0.03850(12) 0.60717(17) 0.0497(6) Uani d 1
H H21A 0.7284 -0.0410 0.5409 0.060 Uiso calc 1
H H21B 0.7901 -0.0214 0.6111 0.060 Uiso calc 1
C C22 0.73766(14) -0.11826(13) 0.65073(17) 0.0544(6) Uani d 1
H H22A 0.7661 -0.1535 0.6176 0.082 Uiso calc 1
H H22B 0.6909 -0.1356 0.6461 0.082 Uiso calc 1
H H22C 0.7527 -0.1161 0.7161 0.082 Uiso calc 1
N N1 0.94347(8) 0.33319(9) 0.70205(12) 0.0356(4) Uani d 1
N N2 0.66664(8) 0.16218(9) 0.66403(11) 0.0338(4) Uani d 1
O O1 0.84134(7) 0.31211(8) 0.61726(10) 0.0410(3) Uani d 1
O O2 0.92921(7) 0.48170(7) 0.69564(10) 0.0391(3) Uani d 1
O O3 0.83119(7) 0.47330(8) 0.60942(10) 0.0445(4) Uani d 1
C C6 0.9520(2) 0.0478(2) 0.6727(4) 0.0499(11) Uani d 0.5
F F1 0.88379(14) 0.04371(15) 0.6729(3) 0.0760(9) Uani d 0.5
F F2 0.96828(17) 0.03869(15) 0.5806(2) 0.0698(8) Uani d 0.5
F F3 0.97597(13) -0.01539(13) 0.7165(2) 0.0581(7) Uani d 0.5
Ni Ni1 1.0000 0.41486(2) 0.7500 0.02432(15) Uani d 1

loop_
_atom_site_aniso_label
_atom_site_aniso_U_11
_atom_site_aniso_U_22
_atom_site_aniso_U_33
_atom_site_aniso_U_12
_atom_site_aniso_U_13
_atom_site_aniso_U_23
C1 0.0395(11) 0.0420(11) 0.0257(11) 0.0005(9) 0.0080(8) 0.0002(8)
C2 0.0439(11) 0.0423(11) 0.0253(11) 0.0022(9) 0.0080(9) 0.0001(9)
C3 0.0452(10) 0.0352(10) 0.0312(11) 0.0002(8) 0.0084(8) 0.0005(8)
C4 0.0555(13) 0.0409(12) 0.0397(13) -0.0012(9) -0.0016(10) -0.0032(9)
C5 0.0773(16) 0.0352(11) 0.0563(15) -0.0023(11) -0.0124(12) -0.0044(11)
C7 0.0501(11) 0.0329(10) 0.0264(11) -0.0015(8) 0.0098(9) -0.0003(8)
C8 0.0516(12) 0.0328(10) 0.0318(12) -0.0029(8) 0.0068(9) -0.0016(8)
C9 0.0641(14) 0.0428(12) 0.0328(13) -0.0020(10) 0.0028(10) 0.0022(9)
C10 0.0729(16) 0.0570(14) 0.0396(14) -0.0056(12) -0.0062(11) 0.0000(11)
C11 0.0407(10) 0.0342(10) 0.0322(12) -0.0057(8) 0.0073(8) 0.0031(8)
C12 0.0496(12) 0.0362(11) 0.0384(13) -0.0024(9) 0.0106(9) 0.0017(9)
C13 0.0521(12) 0.0381(11) 0.0505(14) -0.0008(9) 0.0113(10) 0.0080(10)
C14 0.097(2) 0.0411(14) 0.101(3) 0.0092(14) 0.0333(18) 0.0174(14)
C15 0.0406(11) 0.0334(10) 0.0342(12) -0.0024(8) 0.0120(8) -0.0008(8)
C16 0.0434(11) 0.0360(10) 0.0348(12) -0.0025(8) 0.0108(9) -0.0011(8)
C17 0.0429(11) 0.0479(12) 0.0435(13) -0.0054(9) 0.0114(9) 0.0027(10)
C18 0.0421(12) 0.0666(15) 0.0510(15) -0.0062(10) 0.0040(10) 0.0046(11)
C19 0.0404(10) 0.0342(10) 0.0303(11) -0.0004(8) 0.0087(8) -0.0038(8)
C20 0.0500(12) 0.0366(10) 0.0309(12) -0.0019(9) 0.0079(9) -0.0030(8)
C21 0.0631(14) 0.0442(12) 0.0427(14) 0.0123(10) 0.0124(11) 0.0008(10)
C22 0.0783(16) 0.0412(12) 0.0437(14) 0.0138(11) 0.0028(12) -0.0010(10)
N1 0.0391(9) 0.0356(9) 0.0324(10) -0.0001(7) 0.0047(7) -0.0002(7)
N2 0.0427(9) 0.0326(8) 0.0266(9) -0.0030(7) 0.0096(7) -0.0009(6)
O1 0.0432(8) 0.0456(8) 0.0344(8) -0.0040(6) 0.0030(6) -0.0010(6)
O2 0.0435(7) 0.0365(7) 0.0376(8) 0.0027(6) 0.0048(6) -0.0005(6)
O3 0.0485(8) 0.0476(8) 0.0373(9) 0.0078(7) 0.0012(7) 0.0029(6)
C6 0.050(3) 0.037(2) 0.062(3) 0.0017(19) 0.004(2) -0.004(2)
F1 0.0477(16) 0.0465(15) 0.134(3) -0.0011(12) 0.0005(16) -0.0231(17)
F2 0.100(2) 0.0521(16) 0.0572(19) 0.0026(15) -0.0005(16) -0.0133(14)
F3 0.0630(17) 0.0351(13) 0.076(2) 0.0013(11) 0.0042(12) 0.0005(12)
Ni1 0.0293(2) 0.0226(2) 0.0215(3) 0.000 0.00539(16) 0.000

loop_
_atom_type_symbol
_atom_type_description
_atom_type_scat_dispersion_real
_atom_type_scat_dispersion_imag
_atom_type_scat_source
C C 0.0181 0.0091 'International Tables Vol C Tables 4.2.6.8 and 6.1.1.4'
H H 0.0000 0.0000 'International Tables Vol C Tables 4.2.6.8 and 6.1.1.4'
N N 0.0311 0.0180 'International Tables Vol C Tables 4.2.6.8 and 6.1.1.4'
O O 0.0492 0.0322 'International Tables Vol C Tables 4.2.6.8 and 6.1.1.4'
F F 0.0727 0.0534 'International Tables Vol C Tables 4.2.6.8 and 6.1.1.4'
Ni Ni -3.0029 0.5091 'International Tables Vol C Tables 4.2.6.8 and 6.1.1.4'

loop_
_geom_angle_atom_site_label_1
_geom_angle_atom_site_label_2
_geom_angle_atom_site_label_3
_geom_angle_site_symmetry_1
_geom_angle_site_symmetry_3
_geom_angle
O1 C1 N1 . . 128.92(18)
O1 C1 C2 . . 121.17(17)
N1 C1 C2 . . 109.91(16)
O3 C2 O2 . . 124.63(18)
O3 C2 C1 . . 119.25(18)
O2 C2 C1 . . 116.12(16)
C4 C3 N1 . . 127.00(19)
C4 C3 C3 . 2_756 119.50(12)
N1 C3 C3 . 2_756 113.51(11)
C3 C4 C5 . . 119.7(2)
C3 C4 H4 . . 120.1
C5 C4 H4 . . 120.1
C5 C5 C4 2_756 . 120.69(13)
C5 C5 H5 2_756 . 119.7
C4 C5 H5 . . 119.7
C8 C7 N2 . . 116.96(15)
C8 C7 H7A . . 108.1
N2 C7 H7A . . 108.1
C8 C7 H7B . . 108.1
N2 C7 H7B . . 108.1
H7A C7 H7B . . 107.3
C7 C8 C9 . . 109.72(16)
C7 C8 H8A . . 109.7
C9 C8 H8A . . 109.7
C7 C8 H8B . . 109.7
C9 C8 H8B . . 109.7
H8A C8 H8B . . 108.2
C10 C9 C8 . . 113.21(18)
C10 C9 H9A . . 108.9
C8 C9 H9A . . 108.9
C10 C9 H9B . . 108.9
C8 C9 H9B . . 108.9
H9A C9 H9B . . 107.8
C9 C10 H10A . . 109.5
C9 C10 H10B . . 109.5
H10A C10 H10B . . 109.5
C9 C10 H10C . . 109.5
H10A C10 H10C . . 109.5
H10B C10 H10C . . 109.5
C12 C11 N2 . . 116.55(16)
C12 C11 H11A . . 108.2
N2 C11 H11A . . 108.2
C12 C11 H11B . . 108.2
N2 C11 H11B . . 108.2
H11A C11 H11B . . 107.3
C11 C12 C13 . . 108.66(17)
C11 C12 H12A . . 110.0
C13 C12 H12A . . 110.0
C11 C12 H12B . . 110.0
C13 C12 H12B . . 110.0
H12A C12 H12B . . 108.3
C14 C13 C12 . . 112.47(19)
C14 C13 H13A . . 109.1
C12 C13 H13A . . 109.1
C14 C13 H13B . . 109.1
C12 C13 H13B . . 109.1
H13A C13 H13B . . 107.8
C13 C14 H14A . . 109.5
C13 C14 H14B . . 109.5
H14A C14 H14B . . 109.5
C13 C14 H14C . . 109.5
H14A C14 H14C . . 109.5
H14B C14 H14C . . 109.5
C16 C15 N2 . . 116.49(15)
C16 C15 H15A . . 108.2
N2 C15 H15A . . 108.2
C16 C15 H15B . . 108.2
N2 C15 H15B . . 108.2
H15A C15 H15B . . 107.3
C15 C16 C17 . . 109.73(16)
C15 C16 H16A . . 109.7
C17 C16 H16A . . 109.7
C15 C16 H16B . . 109.7
C17 C16 H16B . . 109.7
H16A C16 H16B . . 108.2
C18 C17 C16 . . 113.12(18)
C18 C17 H17A . . 109.0
C16 C17 H17A . . 109.0
C18 C17 H17B . . 109.0
C16 C17 H17B . . 109.0
H17A C17 H17B . . 107.8
C17 C18 H18A . . 109.5
C17 C18 H18B . . 109.5
H18A C18 H18B . . 109.5
C17 C18 H18C . . 109.5
H18A C18 H18C . . 109.5
H18B C18 H18C . . 109.5
C20 C19 N2 . . 114.92(16)
C20 C19 H19A . . 108.5
N2 C19 H19A . . 108.5
C20 C19 H19B . . 108.5
N2 C19 H19B . . 108.5
H19A C19 H19B . . 107.5
C19 C20 C21 . . 110.68(17)
C19 C20 H20A . . 109.5
C21 C20 H20A . . 109.5
C19 C20 H20B . . 109.5
C21 C20 H20B . . 109.5
H20A C20 H20B . . 108.1
C22 C21 C20 . . 111.33(18)
C22 C21 H21A . . 109.4
C20 C21 H21A . . 109.4
C22 C21 H21B . . 109.4
C20 C21 H21B . . 109.4
H21A C21 H21B . . 108.0
C21 C22 H22A . . 109.5
C21 C22 H22B . . 109.5
H22A C22 H22B . . 109.5
C21 C22 H22C . . 109.5
H22A C22 H22C . . 109.5
H22B C22 H22C . . 109.5
C1 N1 C3 . . 129.06(17)
C1 N1 Ni1 . . 116.48(13)
C3 N1 Ni1 . . 114.46(13)
C15 N2 C19 . . 111.27(14)
C15 N2 C7 . . 105.92(14)
C19 N2 C7 . . 111.10(14)
C15 N2 C11 . . 111.66(14)
C19 N2 C11 . . 105.63(14)
C7 N2 C11 . . 111.37(14)
C2 O2 Ni1 . . 112.72(12)
F1 C6 F3 . . 106.8(4)
F1 C6 F2 . . 105.4(4)
F3 C6 F2 . . 105.0(4)
F3 F3 C6 2_756 . 124.5(2)
N1 Ni1 N1 2_756 . 83.96(9)
N1 Ni1 O2 2_756 . 168.49(6)
N1 Ni1 O2 . . 84.71(6)
N1 Ni1 O2 2_756 2_756 84.72(6)
N1 Ni1 O2 . 2_756 168.49(6)
O2 Ni1 O2 . 2_756 106.67(8)

loop_
_geom_bond_atom_site_label_1
_geom_bond_atom_site_label_2
_geom_bond_site_symmetry_2
_geom_bond_distance
C1 O1 . 1.239(2)
C1 N1 . 1.330(3)
C1 C2 . 1.564(3)
C2 O3 . 1.224(2)
C2 O2 . 1.300(2)
C3 C4 . 1.388(3)
C3 N1 . 1.396(2)
C3 C3 2_756 1.433(4)
C4 C5 . 1.389(3)
C4 H4 . 0.9300
C5 C5 2_756 1.383(5)
C5 H5 . 0.9300
C7 C8 . 1.512(3)
C7 N2 . 1.523(2)
C7 H7A . 0.9700
C7 H7B . 0.9700
C8 C9 . 1.523(3)
C8 H8A . 0.9700
C8 H8B . 0.9700
C9 C10 . 1.517(3)
C9 H9A . 0.9700
C9 H9B . 0.9700
C10 H10A . 0.9600
C10 H10B . 0.9600
C10 H10C . 0.9600
C11 C12 . 1.519(3)
C11 N2 . 1.527(2)
C11 H11A . 0.9700
C11 H11B . 0.9700
C12 C13 . 1.529(3)
C12 H12A . 0.9700
C12 H12B . 0.9700
C13 C14 . 1.519(3)
C13 H13A . 0.9700
C13 H13B . 0.9700
C14 H14A . 0.9600
C14 H14B . 0.9600
C14 H14C . 0.9600
C15 C16 . 1.512(3)
C15 N2 . 1.517(2)
C15 H15A . 0.9700
C15 H15B . 0.9700
C16 C17 . 1.519(3)
C16 H16A . 0.9700
C16 H16B . 0.9700
C17 C18 . 1.516(3)
C17 H17A . 0.9700
C17 H17B . 0.9700
C18 H18A . 0.9600
C18 H18B . 0.9600
C18 H18C . 0.9600
C19 C20 . 1.511(3)
C19 N2 . 1.519(2)
C19 H19A . 0.9700
C19 H19B . 0.9700
C20 C21 . 1.520(3)
C20 H20A . 0.9700
C20 H20B . 0.9700
C21 C22 . 1.519(3)
C21 H21A . 0.9700
C21 H21B . 0.9700
C22 H22A . 0.9600
C22 H22B . 0.9600
C22 H22C . 0.9600
N1 Ni1 . 1.9047(16)
O2 Ni1 . 1.9407(13)
C6 F1 . 1.333(5)
C6 F3 . 1.335(5)
C6 F2 . 1.361(6)
F3 F3 2_756 1.308(5)
Ni1 N1 2_756 1.9047(16)
Ni1 O2 2_756 1.9408(13)

loop_
_geom_hbond_atom_site_label_D
_geom_hbond_atom_site_label_H
_geom_hbond_atom_site_label_A
_geom_hbond_site_symmetry_A
_geom_hbond_distance_DH
_geom_hbond_distance_HA
_geom_hbond_distance_DA
_geom_hbond_angle_DHA
C11 H11A O1 1_555 0.97 2.42 3.347(2) 160
C11 H11B O1 7_656 0.97 2.40 3.368(2) 172
C15 H15A O2 4_646 0.97 2.56 3.529(2) 174
C17 H17A O2 3_445 0.97 2.41 3.333(3) 159
C19 H19A O3 7_656 0.97 2.55 3.441(2) 152
C21 H21B F1 1_555 0.97 2.29 3.208(4) 156

loop_
_geom_torsion_atom_site_label_1
_geom_torsion_atom_site_label_2
_geom_torsion_atom_site_label_3
_geom_torsion_atom_site_label_4
_geom_torsion_site_symmetry_1
_geom_torsion_site_symmetry_4
_geom_torsion
O1 C1 C2 O3 . . -1.0(3)
N1 C1 C2 O3 . . 178.08(18)
O1 C1 C2 O2 . . 178.84(17)
N1 C1 C2 O2 . . -2.0(2)
N1 C3 C4 C5 . . -177.5(2)
C3 C3 C4 C5 2_756 . 2.9(4)
C3 C4 C5 C5 . 2_756 0.3(5)
N2 C7 C8 C9 . . -174.95(15)
C7 C8 C9 C10 . . -177.74(18)
N2 C11 C12 C13 . . 177.74(17)
C11 C12 C13 C14 . . -174.2(2)
N2 C15 C16 C17 . . -171.21(16)
C15 C16 C17 C18 . . -169.98(18)
N2 C19 C20 C21 . . -175.07(17)
C19 C20 C21 C22 . . 179.53(19)
O1 C1 N1 C3 . . -0.8(3)
C2 C1 N1 C3 . . -179.87(18)
O1 C1 N1 Ni1 . . 179.39(16)
C2 C1 N1 Ni1 . . 0.4(2)
C4 C3 N1 C1 . . 3.6(3)
C3 C3 N1 C1 2_756 . -176.8(2)
C4 C3 N1 Ni1 . . -176.64(18)
C3 C3 N1 Ni1 2_756 . 3.0(3)
C16 C15 N2 C19 . . -58.4(2)
C16 C15 N2 C7 . . -179.28(16)
C16 C15 N2 C11 . . 59.3(2)
C20 C19 N2 C15 . . -62.1(2)
C20 C19 N2 C7 . . 55.7(2)
C20 C19 N2 C11 . . 176.60(16)
C8 C7 N2 C15 . . 174.15(16)
C8 C7 N2 C19 . . 53.2(2)
C8 C7 N2 C11 . . -64.3(2)
C12 C11 N2 C15 . . 50.4(2)
C12 C11 N2 C19 . . 171.52(17)
C12 C11 N2 C7 . . -67.8(2)
O3 C2 O2 Ni1 . . -177.48(16)
C1 C2 O2 Ni1 . . 2.7(2)
F1 C6 F3 F3 . 2_756 -131.6(5)
F2 C6 F3 F3 . 2_756 116.8(5)

loop_
_platon_squeeze_void_nr
_platon_squeeze_void_average_x
_platon_squeeze_void_average_y
_platon_squeeze_void_average_z
_platon_squeeze_void_volume
_platon_squeeze_void_count_electrons
_platon_squeeze_void_content
1 0.000 0.168 0.250 77 6 ' '
2 0.500 0.332 -0.250 77 6 ' '
3 0.500 0.668 0.250 77 6 ' '
4 0.000 0.832 -0.250 77 6 ' '

_cod_database_fobs_code 2240674
